data_2005914
loop_
_publ_author_name
'Gu, W.'
'Pan, Y.'
'Shen, Y.'
'Huang, X.'
'Sun, H.'
'Sun, X.'

_publ_section_title
;
 [(Carbazolylmethyl)dimethylamine-<i>N</i>]trimethylgallium
;
_journal_issue 2
_journal_name_full 'Acta Crystallographica Section C'
_journal_page_first 190
_journal_page_last 191
_journal_paper_doi 10.1107/S0108270196011705
_journal_volume 53
_journal_year 1997
_chemical_formula_iupac '[Ga(CH~3~)~3~(C~15~H~16~N~2~)]'
_chemical_formula_moiety 'C18 H25 Ga N2'
_chemical_formula_structural 'C18 H25 Ga N2'
_chemical_formula_sum 'C18 H25 Ga N2'
_chemical_formula_weight 339.13
_chemical_melting_point 431(2)
_chemical_name_systematic
;
Trimethyl[9-(dimethylaminomethyl)carbazole]gallium
;
_space_group_IT_number 14
_space_group_name_Hall '-P 2yn'
_space_group_name_H-M_alt 'P 1 21/n 1'
_symmetry_cell_setting monoclinic
_symmetry_space_group_name_Hall '-P 2yn'
_symmetry_space_group_name_H-M 'P 1 21/n 1'
_atom_type_scat_source IntTabIV
_cell_angle_alpha 90.
_cell_angle_beta 109.73(1)
_cell_angle_gamma 90.
_cell_formula_units_Z 4
_cell_length_a 11.932(2)
_cell_length_b 10.032(8)
_cell_length_c 15.309(3)
_cell_measurement_reflns_used 25
_cell_measurement_temperature 296
_cell_measurement_theta_max 14.88
_cell_measurement_theta_min 14.01
_cell_volume 1724.9(14)
_computing_cell_refinement 'CAD4 Software (Enraf-Nonius, 1989)'
_computing_data_collection 'CAD4 Software (Enraf-Nonius, 1989)'
_computing_data_reduction 'TEXSAN: PROCESS (Molecular Structure Corporation, 1987)'
_computing_molecular_graphics 'ORTEPII (Johnson, 1976)'
_computing_structure_refinement 'TEXSAN LS (Molecular Structure Corporation, 1987)'
_computing_structure_solution 'MITHRIL (Gilmore, 1983)'
_diffrn_ambient_temperature 296
_diffrn_measurement_device 'Enraf Nonius CAD-4 diffractometer'
_diffrn_measurement_method \w/2\q
_diffrn_radiation_type 'Mo K\a'
_diffrn_radiation_wavelength 0.71073
_diffrn_reflns_av_R_equivalents 0.007
_diffrn_reflns_limit_h_max 14
_diffrn_reflns_limit_h_min 0
_diffrn_reflns_limit_k_max 11
_diffrn_reflns_limit_k_min 0
_diffrn_reflns_limit_l_max 18
_diffrn_reflns_limit_l_min -18
_diffrn_reflns_number 3391
_diffrn_reflns_theta_max 25
_diffrn_standards_decay_% 1.1
_diffrn_standards_interval_count 300
_diffrn_standards_number 3
_exptl_absorpt_coefficient_mu 1.58
_exptl_absorpt_correction_T_max 0.575
_exptl_absorpt_correction_T_min 0.521
_exptl_absorpt_correction_type '\y scans (North, Phillips & Mathews, 1968)'
_exptl_crystal_colour colourless
_exptl_crystal_density_diffrn 1.31
_exptl_crystal_description 'Rectangular parallelepiped'
_exptl_crystal_F_000 712
_exptl_crystal_size_max 0.95
_exptl_crystal_size_mid 0.42
_exptl_crystal_size_min 0.35
_refine_diff_density_max 0.40
_refine_diff_density_min -0.42
_refine_ls_abs_structure_details ' ?'
_refine_ls_extinction_coef 3.57E-6
_refine_ls_goodness_of_fit_obs 1.40
_refine_ls_hydrogen_treatment 'All H-atom parameters refined'
_refine_ls_number_parameters 291
_refine_ls_number_reflns 2176
_refine_ls_R_factor_obs 0.040
_refine_ls_shift/esd_max 0.08
_refine_ls_structure_factor_coef F
_refine_ls_weighting_details 'w= 1/\s^2^(F~o~)'
_refine_ls_weighting_scheme calc
_refine_ls_wR_factor_obs 0.048
_reflns_number_observed 2297
_reflns_number_total 3241
_reflns_observed_criterion I>3\s(I)
_cod_data_source_file bm1084.cif
_cod_data_source_block TOZ
_cod_depositor_comments
;
The following automatic conversions were performed:

'_chemical_melting_point' value '156-160\%C' was changed to '431(2)'
- it was converted from degrees Celsius(C) to Kelvins(K), the average
value was taken and precision was estimated.

Automatic conversion script
Id: cif_fix_values 1715 2011-07-08 13:25:40Z adriana 

    Replacing possibly mistyped symmetry operator 'x,y,x' -> 'x,y,z'.

    Andrius Merkys
    2014-07-07


The following automatic conversions were performed:

'_refine_ls_weighting_scheme' value 'w= 1/\s^2^(F~o~)' was changed to
'calc'. New tag '_refine_ls_weighting_details' was created. The value
of the new tag was set to 'w= 1/\s^2^(F~o~)'.

Automatic conversion script
Id: cif_fix_values 3143 2015-03-26 13:38:13Z robertas 
;
_cod_original_cell_volume 1725.0(10)
_cod_original_sg_symbol_H-M 'P 21/n'
_cod_database_code 2005914

loop_
_symmetry_equiv_pos_as_xyz
x,y,z
-x+1/2,y+1/2,-z+1/2
-x,-y,-z
x+1/2,-y+1/2,z+1/2

loop_
_atom_site_aniso_label
_atom_site_aniso_U_11
_atom_site_aniso_U_12
_atom_site_aniso_U_13
_atom_site_aniso_U_22
_atom_site_aniso_U_23
_atom_site_aniso_U_33
_atom_site_aniso_type_symbol
Ga 0.0409(2) -0.0019(2) 0.0135(2) 0.0442(3) 0.0033(2) 0.0437(3) Ga
N(1) 0.039(1) -0.001(1) 0.018(1) 0.039(2) -0.000(1) 0.047(2) N
N(1) 0.043(2) -0.001(1) 0.014(1) 0.031(2) 0.010(1) 0.042(1) N
C(1) 0.042(2) -0.003(2) 0.014(2) 0.038(2) 0.006(2) 0.046(2) C
C(2) 0.053(2) -0.006(2) 0.020(2) 0.053(3) -0.001(2) 0.054(2) C
C(3) 0.070(3) -0.022(2) 0.020(2) 0.070(3) -0.008(2) 0.051(3) C
C(4) 0.062(3) -0.029(3) 0.009(2) 0.088(4) -0.004(3) 0.062(3) C
C(5) 0.043(2) -0.009(2) 0.016(2) 0.073(3) 0.016(3) 0.078(3) C
C(6) 0.041(2) -0.001(2) 0.017(2) 0.039(2) 0.013(2) 0.059(2) C
C(7) 0.047(2) 0.004(2) 0.025(2) 0.036(2) 0.015(2) 0.059(2) C
C(8) 0.061(3) 0.005(2) 0.040(3) 0.049(3) 0.012(2) 0.086(3) C
C(9) 0.088(3) 0.007(2) 0.058(3) 0.051(3) 0.002(2) 0.087(3) C
C(10) 0.099(4) -0.002(3) 0.045(3) 0.051(3) -0.001(2) 0.065(3) C
C(11) 0.065(3) 0.000(2) 0.028(2) 0.048(3) 0.002(2) 0.058(2) C
C(12) 0.053(2) 0.002(2) 0.024(2) 0.030(2) 0.006(2) 0.050(2) C
C(13) 0.038(2) 0.005(2) 0.012(2) 0.032(2) 0.004(2) 0.041(2) C
C(14) 0.061(3) 0.003(2) 0.033(3) 0.034(2) 0.003(2) 0.083(4) C
C(15) 0.049(2) -0.000(2) 0.010(2) 0.060(3) 0.021(2) 0.054(2) C
C(16) 0.070(3) 0.003(3) 0.038(3) 0.068(4) -0.011(3) 0.082(4) C
C(17) 0.060(3) 0.010(3) 0.007(2) 0.090(5) 0.009(3) 0.053(3) C
C(18) 0.065(3) -0.018(3) 0.025(3) 0.070(4) 0.013(3) 0.085(4) C

loop_
_atom_site_label
_atom_site_fract_x
_atom_site_fract_y
_atom_site_fract_z
_atom_site_B_iso_or_equiv
_atom_site_thermal_displace_type
_atom_site_type_symbol
Ga 0.85283(3) 0.24718(4) 0.92909(3) 3.40(2) Uij In
N(1) 0.4925(2) 0.1457(3) 0.9200(2) 3.2(1) Uij N
N(2) 0.6638(2) 0.2730(3) 0.9046(2) 3.1(1) Uij N
C(1) 0.4073(3) 0.0872(4) 0.8433(2) 3.3(1) Uij C
C(2) 0.4206(4) 0.0268(4) 0.7666(3) 4.2(2) Uij C
C(3) 0.3216(4) -0.0286(5) 0.7019(3) 5.0(2) Uij C
C(4) 0.2120(4) -0.0224(6) 0.7123(3) 5.8(2) Uij C
C(5) 0.1978(4) 0.0370(5) 0.7879(3) 5.2(2) Uij C
C(6) 0.2958(3) 0.0934(4) 0.8559(3) 3.6(1) Uij C
C(7) 0.3147(3) 0.1546(4) 0.9446(2) 3.6(1) Uij C
C(8) 0.2401(4) 0.1823(5) 0.9955(4) 4.9(2) Uij C
C(9) 0.2876(5) 0.2347(4) 1.0825(4) 5.4(2) Uij C
C(10) 0.4084(5) 0.2601(4) 1.1202(3) 5.3(2) Uij C
C(11) 0.4859(4) 0.2343(4) 1.0722(3) 4.3(2) Uij C
C(12) 0.4374(3) 0.1824(4) 0.9836(2) 3.4(1) Uij C
C(13) 0.6191(3) 0.1498(4) 0.9360(3) 3.0(1) Uij C
C(14) 0.6489(4) 0.3891(4) 0.9583(4) 4.5(2) Uij C
C(15) 0.6032(4) 0.2951(5) 0.8052(3) 4.4(2) Uij C
C(16) 0.8537(6) 0.0913(6) 0.8507(4) 5.5(2) Uij C
C(17) 0.9168(5) 0.2204(7) 1.0646(4) 5.6(2) Uij C
C(18) 0.8929(6) 0.4167(6) 0.8820(5) 5.8(3) Uij C
H(1) 0.496(3) 0.017(4) 0.762(2) 3.9(8) ? H
H(2) 0.329(3) -0.070(4) 0.651(2) 3.5(8) ? H
H(3) 0.149(4) -0.062(5) 0.664(3) 6(1) ? H
H(4) 0.129(4) 0.043(4) 0.795(3) 5(1) ? H
H(5) 0.154(4) 0.170(4) 0.968(3) 5(1) ? H
H(6) 0.233(5) 0.255(5) 1.116(4) 8(2) ? H
H(7) 0.446(4) 0.286(4) 1.189(3) 5(1) ? H
H(8) 0.571(4) 0.253(4) 1.100(3) 5(1) ? H
H(9) 0.662(3) 0.143(3) 1.003(2) 2.3(6) ? H
H(10) 0.639(3) 0.077(4) 0.908(2) 2.9(7) ? H
H(11) 0.567(4) 0.404(4) 0.949(3) 6(1) ? H
H(12) 0.677(4) 0.469(5) 0.936(3) 6(1) ? H
H(13) 0.690(4) 0.369(5) 1.028(3) 8(1) ? H
H(14) 0.640(3) 0.381(5) 0.789(2) 5(1) ? H
H(15) 0.620(4) 0.224(4) 0.774(3) 4(1) ? H
H(16) 0.518(4) 0.304(4) 0.796(3) 5(1) ? H
H(17) 0.801(6) 0.097(8) 0.791(5) 13(3) ? H
H(18) 0.812(7) 0.020(9) 0.859(5) 13(3) ? H
H(19) 0.922(5) 0.064(6) 0.860(4) 9(2) ? H
H(20) 0.995(7) 0.217(7) 1.084(5) 11(2) ? H
H(21) 0.900(8) 0.12(1) 1.065(6) 17(3) ? H
H(22) 0.883(6) 0.250(6) 1.096(5) 8(2) ? H
H(23) 0.969(6) 0.426(6) 0.892(4) 10(2) ? H
H(24) 0.873(5) 0.481(7) 0.908(4) 9(2) ? H
H(25) 0.847(5) 0.444(6) 0.819(4) 8(2) ? H

loop_
_geom_angle_atom_site_label_1
_geom_angle_atom_site_label_2
_geom_angle_atom_site_label_3
_geom_angle
_geom_angle_publ_flag
C(16) Ga N(2) 102.0(2) yes
C(17) Ga N(2) 102.0(2) yes
C(18) Ga N(2) 101.6(2) yes
C(17) Ga C(16) 116.9(3) yes
C(18) Ga C(16) 114.2(3) yes
C(18) Ga C(17) 116.6(3) yes
C(12) N(1) C(1) 108.5(3) yes
C(12) N(1) C(13) 125.8(3) yes
C(1) N(1) C(13) 125.2(3) yes
C(14) N(2) C(13) 110.7(3) yes
C(15) N(2) C(14) 110.5(4) yes
C(15) N(2) C(13) 110.8(3) yes
C(13) N(2) Ga 108.1(2) yes
C(14) N(2) Ga 108.2(3) yes
C(15) N(2) Ga 108.5(2) yes
N(1) C(12) C(7) 108.6(3) yes
N(1) C(13) N(2) 115.9(3) yes
C(2) C(1) N(1) 129.8(3) ?
C(2) C(1) C(6) 121.5(3) ?
N(1) C(1) C(6) 108.6(3) ?
C(3) C(2) C(1) 118.2(4) ?
C(4) C(3) C(2) 121.3(4) ?
C(5) C(4) C(3) 121.0(4) ?
C(4) C(5) C(6) 119.9(4) ?
C(5) C(6) C(1) 118.1(4) ?
C(5) C(6) C(7) 134.7(7) ?
C(1) C(6) C(7) 107.1(3) ?
C(8) C(7) C(12) 119.4(4) ?
C(8) C(7) C(6) 133.4(4) ?
C(12) C(7) C(6) 107.1(3) ?
C(7) C(8) C(9) 119.3(4) ?
C(8) C(9) C(10) 120.6(4) ?
C(9) C(10) C(11) 122.2(5) ?
C(12) C(11) C(10) 117.1(4) ?
C(11) C(12) N(1) 130.0(3) ?
C(11) C(12) C(7) 121.4(3) ?

loop_
_geom_bond_atom_site_label_1
_geom_bond_site_symmetry_1
_geom_bond_atom_site_label_2
_geom_bond_site_symmetry_2
_geom_bond_distance
_geom_bond_publ_flag
Ga . N(2) . 2.173(3) yes
Ga . C(16) . 1.973(5) yes
Ga . C(17) . 1.972(5) yes
Ga . C(18) . 1.968(5) yes
N(1) . C(1) . 1.397(4) yes
N(1) . C(12) . 1.396(4) yes
N(1) . C(13) . 1.447(4) yes
N(2) . C(13) . 1.489(4) yes
N(2) . C(14) . 1.471(5) yes
N(2) . C(15) . 1.464(5) yes
C(1) . C(2) . 1.377(5) ?
C(1) . C(6) . 1.409(5) ?
C(2) . C(3) . 1.377(6) ?
C(3) . C(4) . 1.371(6) ?
C(4) . C(5) . 1.362(7) ?
C(5) . C(6) . 1.396(6) ?
C(6) . C(7) . 1.436(5) ?
C(7) . C(8) . 1.395(5) ?
C(7) . C(12) . 1.410(5) ?
C(8) . C(9) . 1.365(7) ?
C(9) . C(10) . 1.383(7) ?
C(10) . C(11) . 1.387(6) ?
C(11) . C(12) . 1.384(6) ?
C(2) . H(1) . 0.94(3) ?
C(15) . H(15) . 0.91(4) ?
C(3) . H(2) . 0.91(3) ?
C(15) . H(16) . 0.98(4) ?
C(4) . H(3) . 0.94(5) ?
C(15) . H(14) . 1.03(4) ?
C(5) . H(4) . 0.87(4) ?
C(16) . H(19) . 0.83(6) ?
C(8) . H(5) . 0.97(4) ?
C(16) . H(18) . 0.91(8) ?
C(9) . H(6) . 0.98(6) ?
C(16) . H(17) . 0.92(8) ?
C(10) . H(7) . 1.03(4) ?
C(17) . H(22) . 0.78(6) ?
C(11) . H(8) . 0.98(5) ?
C(17) . H(20) . 0.87(8) ?
C(13) . H(10) . 0.92(3) ?
C(17) . H(21) . 1.1(1) ?
C(13) . H(9) . 0.98(3) ?
C(18) . H(24) . 0.84(6) ?
C(14) . H(11) . 0.95(4) ?
C(18) . H(23) . 0.87(6) ?
C(14) . H(12) . 0.97(5) ?
C(18) . H(25) . 0.97(6) ?
C(14) . H(13) . 1.03(5) ?

loop_
_geom_torsion_atom_site_label_1
_geom_torsion_atom_site_label_2
_geom_torsion_atom_site_label_3
_geom_torsion_atom_site_label_4
_geom_torsion
Ga N(2) C(13) N(1) -176.5(2)
N(1) C(12) C(11) C(10) -179.3(4)
N(1) C(12) C(7) C(8) 179.8(4)
N(1) C(12) C(7) C(6) 2.6(4)
N(1) C(1) C(2) C(3) 177.2(4)
N(1) C(1) C(6) C(5) -178.4(4)
N(1) C(1) C(6) C(7) -1.6(4)
N(1) C(13) N(2) C(15) -57.8(4)
N(1) C(13) N(2) C(14) 65.2(4)
N(2) C(13) N(1) C(12) -94.4(4)
N(2) C(13) N(1) C(1) 95.0(4)
C(1) C(2) C(3) C(4) 1.1(7)
C(1) N(1) C(12) C(11) 174.7(4)
C(1) N(1) C(12) C(7) -3.6(4)
C(1) C(6) C(5) C(4) 0.4(7)
C(1) C(6) C(7) C(8) -177.2(4)
C(1) C(6) C(7) C(12) -0.6(5)
C(2) C(3) C(4) C(5) -1.1(8)
C(2) C(1) N(1) C(12) -174.6(4)
C(2) C(1) N(1) C(13) -2.6(6)
C(2) C(1) C(6) C(5) -0.4(6)
C(2) C(1) C(6) C(7) 176.4(4)
C(3) C(4) C(5) C(6) 0.4(8)
C(3) C(2) C(1) C(6) -0.3(7)
C(4) C(5) C(6) C(7) -175.4(5)
C(5) C(6) C(7) C(8) -1.1(8)
C(5) C(6) C(7) C(12) 175.4(4)
C(6) C(1) N(1) C(12) 3.2(4)
C(6) C(1) N(1) C(13) 175.2(3)
C(6) C(7) C(8) C(9) 175.6(4)
C(6) C(7) C(12) C(11) -175.9(3)
C(7) C(8) C(9) C(10) .0(10)
C(7) C(12) C(11) C(10) -1.2(6)
C(7) C(12) N(1) C(13) -175.5(3)
C(8) C(9) C(10) C(11) .0(10)
C(8) C(7) C(12) C(11) 1.3(6)
C(9) C(8) C(7) C(12) -0.6(6)
C(9) C(10) C(11) C(12) 0.5(6)
C(11) C(12) N(1) C(13) 2.8(6)
C(13) N(2) Ga C(18) 179.2(3)
C(13) N(2) Ga C(17) -60.1(3)
C(13) N(2) Ga C(16) 61.1(3)
C(14) N(2) Ga C(18) -60.9(3)
C(14) N(2) Ga C(17) 59.8(3)
C(14) N(2) Ga C(16) -179.0(3)
C(15) N(2) Ga C(18) 59.0(3)
C(15) N(2) Ga C(17) 179.7(6)
C(15) N(2) Ga C(16) -59.2(3)
